data_1547872
loop_
_publ_author_name
'Wei, Peng'
'Yuan, Wei'
'Xue, Fengfeng'
'Zhou, Wei'
'Li, Ruohan'
'Zhang, Datong'
'Yi, Tao'

_publ_section_title
;
 Deformylation reaction-based probe for <i>in vivo</i> imaging of HOCl.
;
_journal_issue 2
_journal_name_full 'Chemical science'
_journal_page_first 495
_journal_page_last 501
_journal_paper_doi 10.1039/c7sc03784h
_journal_volume 9
_journal_year 2018
_chemical_formula_sum 'C17 H19 N3 O S'
_chemical_formula_weight 313.41
_space_group_crystal_system monoclinic
_space_group_IT_number 14
_space_group_name_Hall '-P 2ybc'
_space_group_name_H-M_alt 'P 1 21/c 1'
_symmetry_space_group_name_Hall '-P 2ybc'
_symmetry_space_group_name_H-M 'P 1 21/c 1'
_atom_sites_solution_hydrogens geom
_audit_creation_method SHELXL-2013
_audit_update_record
;
2017-06-13 deposited with the CCDC.
2017-11-02 downloaded from the CCDC.
;
_cell_angle_alpha 90
_cell_angle_beta 99.741(4)
_cell_angle_gamma 90
_cell_formula_units_Z 4
_cell_length_a 16.166(4)
_cell_length_b 8.073(2)
_cell_length_c 12.176(3)
_cell_measurement_reflns_used 2093
_cell_measurement_temperature 296(2)
_cell_measurement_theta_max 25.53
_cell_measurement_theta_min 2.56
_cell_volume 1566.2(7)
_computing_cell_refinement 'Bruker SAINT'
_computing_data_collection 'Bruker APEX2'
_computing_data_reduction 'Bruker SAINT'
_computing_molecular_graphics 'Bruker SHELXTL'
_computing_publication_material 'Bruker SHELXTL'
_computing_structure_refinement 'SHELXL-2013 (Sheldrick, 2013)'
_computing_structure_solution 'SHELXS-97 (Sheldrick, 2008)'
_diffrn_ambient_temperature 296(2)
_diffrn_measured_fraction_theta_full 0.994
_diffrn_measured_fraction_theta_max 0.991
_diffrn_measurement_device_type 'Bruker APEX-II CCD'
_diffrn_measurement_method '\f and \w scans'
_diffrn_radiation_type MoK\a
_diffrn_radiation_wavelength 0.71073
_diffrn_reflns_av_R_equivalents 0.0440
_diffrn_reflns_av_unetI/netI 0.0535
_diffrn_reflns_Laue_measured_fraction_full 0.994
_diffrn_reflns_Laue_measured_fraction_max 0.991
_diffrn_reflns_limit_h_max 20
_diffrn_reflns_limit_h_min -20
_diffrn_reflns_limit_k_max 8
_diffrn_reflns_limit_k_min -10
_diffrn_reflns_limit_l_max 15
_diffrn_reflns_limit_l_min -15
_diffrn_reflns_number 10950
_diffrn_reflns_point_group_measured_fraction_full 0.994
_diffrn_reflns_point_group_measured_fraction_max 0.991
_diffrn_reflns_theta_full 25.242
_diffrn_reflns_theta_max 27.411
_diffrn_reflns_theta_min 2.557
_exptl_absorpt_coefficient_mu 0.212
_exptl_absorpt_correction_T_max 0.746
_exptl_absorpt_correction_T_min 0.690
_exptl_absorpt_correction_type multi-scan
_exptl_absorpt_process_details sadabs
_exptl_crystal_colour colourless
_exptl_crystal_density_diffrn 1.329
_exptl_crystal_description stick
_exptl_crystal_F_000 664
_exptl_crystal_size_max 0.480
_exptl_crystal_size_mid 0.080
_exptl_crystal_size_min 0.040
_refine_diff_density_max 0.191
_refine_diff_density_min -0.202
_refine_diff_density_rms 0.042
_refine_ls_extinction_method none
_refine_ls_goodness_of_fit_ref 1.005
_refine_ls_hydrogen_treatment constr
_refine_ls_matrix_type full
_refine_ls_number_parameters 203
_refine_ls_number_reflns 3538
_refine_ls_number_restraints 0
_refine_ls_restrained_S_all 1.005
_refine_ls_R_factor_all 0.0836
_refine_ls_R_factor_gt 0.0433
_refine_ls_shift/su_max 0.003
_refine_ls_shift/su_mean 0.000
_refine_ls_structure_factor_coef Fsqd
_refine_ls_weighting_details
; 
 w=1/[\s^2^(Fo^2^)+(0.0510P)^2^+0.2566P] 
 where P=(Fo^2^+2Fc^2^)/3 
;
_refine_ls_weighting_scheme calc
_refine_ls_wR_factor_gt 0.1016
_refine_ls_wR_factor_ref 0.1188
_reflns_Friedel_coverage 0.000
_reflns_number_gt 2280
_reflns_number_total 3538
_reflns_threshold_expression 'I > 2\s(I)'
_cod_data_source_file c7sc03784h5.cif
_cod_data_source_block mo_51231ba
_cod_depositor_comments 'Adding full bibliography for 1547871--1547872.cif.'
_cod_original_cell_volume 1566.1(7)
_cod_database_code 1547872
_shelx_space_group_comment
; 
The symmetry employed for this shelxl refinement is uniquely defined 
by the following loop, which should always be used as a source of 
symmetry information in preference to the above space-group names. 
They are only intended as comments. 
;
_shelx_estimated_absorpt_t_min 0.905
_shelx_estimated_absorpt_t_max 0.992
_shelxl_version_number 2013-2

loop_
_space_group_symop_operation_xyz
'x, y, z'
'-x, y+1/2, -z+1/2'
'-x, -y, -z'
'x, -y-1/2, z-1/2'

loop_
_atom_site_label
_atom_site_type_symbol
_atom_site_fract_x
_atom_site_fract_y
_atom_site_fract_z
_atom_site_U_iso_or_equiv
_atom_site_adp_type
_atom_site_occupancy
_atom_site_site_symmetry_order
_atom_site_calc_flag
_atom_site_refinement_flags_posn
_atom_site_refinement_flags_adp
S1 S 0.29745(3) 0.19440(7) 0.46623(4) 0.04675(18) Uani 1 1 d . .
N1 N 0.26600(10) 0.3627(2) 0.67353(14) 0.0426(4) Uani 1 1 d . .
N2 N 0.60542(11) 0.3312(3) 0.62121(17) 0.0597(5) Uani 1 1 d . .
N3 N 0.05883(12) -0.1850(2) 0.53648(17) 0.0573(5) Uani 1 1 d . .
O1 O 0.16379(12) 0.5286(2) 0.72378(18) 0.0844(6) Uani 1 1 d . .
C1 C 0.37544(12) 0.2767(2) 0.57068(16) 0.0382(5) Uani 1 1 d . .
C2 C 0.35283(12) 0.3532(2) 0.66350(16) 0.0394(5) Uani 1 1 d . .
C3 C 0.41574(14) 0.4203(3) 0.74170(18) 0.0477(5) Uani 1 1 d . .
H3 H 0.4020 0.4684 0.8057 0.057 Uiso 1 1 calc R U
C4 C 0.49793(14) 0.4176(3) 0.72707(18) 0.0510(6) Uani 1 1 d . .
H4 H 0.5385 0.4680 0.7798 0.061 Uiso 1 1 calc R U
C5 C 0.52233(13) 0.3408(3) 0.63442(18) 0.0452(5) Uani 1 1 d . .
C6 C 0.45867(12) 0.2688(2) 0.55677(17) 0.0425(5) Uani 1 1 d . .
H6 H 0.4725 0.2149 0.4949 0.051 Uiso 1 1 calc R U
C7 C 0.62562(14) 0.2782(3) 0.5159(2) 0.0626(7) Uani 1 1 d . .
H7A H 0.6126 0.1627 0.5051 0.094 Uiso 1 1 calc R U
H7B H 0.6843 0.2954 0.5156 0.094 Uiso 1 1 calc R U
H7C H 0.5933 0.3412 0.4568 0.094 Uiso 1 1 calc R U
C8 C 0.66777(15) 0.4242(3) 0.6952(2) 0.0705(8) Uani 1 1 d . .
H8A H 0.6544 0.5400 0.6890 0.106 Uiso 1 1 calc R U
H8B H 0.7220 0.4058 0.6752 0.106 Uiso 1 1 calc R U
H8C H 0.6684 0.3885 0.7705 0.106 Uiso 1 1 calc R U
C9 C 0.22403(11) 0.1302(3) 0.54935(16) 0.0379(4) Uani 1 1 d . .
C10 C 0.21411(12) 0.2199(3) 0.64346(16) 0.0395(5) Uani 1 1 d . .
C11 C 0.15538(12) 0.1653(3) 0.70565(17) 0.0471(5) Uani 1 1 d . .
H11 H 0.1497 0.2203 0.7711 0.056 Uiso 1 1 calc R U
C12 C 0.10513(12) 0.0304(3) 0.67195(19) 0.0517(6) Uani 1 1 d . .
H12 H 0.0657 -0.0029 0.7149 0.062 Uiso 1 1 calc R U
C13 C 0.11188(12) -0.0580(3) 0.57471(18) 0.0447(5) Uani 1 1 d . .
C14 C 0.17533(11) -0.0068(3) 0.51588(17) 0.0424(5) Uani 1 1 d . .
H14 H 0.1845 -0.0662 0.4536 0.051 Uiso 1 1 calc R U
C15 C -0.00184(15) -0.2454(3) 0.6019(2) 0.0678(7) Uani 1 1 d . .
H15A H 0.0270 -0.2980 0.6681 0.102 Uiso 1 1 calc R U
H15B H -0.0384 -0.3239 0.5588 0.102 Uiso 1 1 calc R U
H15C H -0.0343 -0.1542 0.6220 0.102 Uiso 1 1 calc R U
C16 C 0.07411(17) -0.2871(3) 0.4451(3) 0.0747(8) Uani 1 1 d . .
H16A H 0.0834 -0.2178 0.3843 0.112 Uiso 1 1 calc R U
H16B H 0.0263 -0.3569 0.4215 0.112 Uiso 1 1 calc R U
H16C H 0.1228 -0.3546 0.4687 0.112 Uiso 1 1 calc R U
C17 C 0.23453(17) 0.5076(3) 0.7067(2) 0.0620(7) Uani 1 1 d . .
H17 H 0.2706 0.5981 0.7170 0.074 Uiso 1 1 calc R U

loop_
_atom_site_aniso_label
_atom_site_aniso_U_11
_atom_site_aniso_U_22
_atom_site_aniso_U_33
_atom_site_aniso_U_23
_atom_site_aniso_U_13
_atom_site_aniso_U_12
S1 0.0474(3) 0.0636(4) 0.0305(3) -0.0055(3) 0.0103(2) -0.0100(3)
N1 0.0482(10) 0.0428(10) 0.0385(10) -0.0026(8) 0.0123(8) 0.0064(8)
N2 0.0449(10) 0.0708(14) 0.0636(13) -0.0069(11) 0.0103(9) -0.0148(9)
N3 0.0508(11) 0.0624(13) 0.0593(13) 0.0008(10) 0.0111(9) -0.0129(10)
O1 0.0874(13) 0.0800(14) 0.0914(15) -0.0009(11) 0.0306(11) 0.0379(11)
C1 0.0459(11) 0.0377(11) 0.0319(10) 0.0006(8) 0.0090(9) -0.0049(9)
C2 0.0484(11) 0.0365(11) 0.0349(11) 0.0003(9) 0.0113(9) -0.0016(9)
C3 0.0640(14) 0.0452(13) 0.0350(11) -0.0042(9) 0.0117(10) -0.0095(10)
C4 0.0572(13) 0.0523(14) 0.0413(13) -0.0025(10) 0.0021(10) -0.0167(11)
C5 0.0473(12) 0.0426(12) 0.0460(13) 0.0032(10) 0.0086(10) -0.0107(9)
C6 0.0480(11) 0.0424(12) 0.0385(11) -0.0023(9) 0.0120(9) -0.0050(9)
C7 0.0474(13) 0.0697(17) 0.0737(17) 0.0045(14) 0.0192(13) 0.0019(12)
C8 0.0547(14) 0.0659(17) 0.086(2) 0.0036(14) -0.0009(14) -0.0180(12)
C9 0.0354(10) 0.0469(12) 0.0317(10) 0.0034(9) 0.0060(8) 0.0052(9)
C10 0.0349(10) 0.0508(13) 0.0321(10) 0.0023(9) 0.0038(8) 0.0073(9)
C11 0.0377(11) 0.0688(16) 0.0362(11) -0.0013(10) 0.0107(9) 0.0088(10)
C12 0.0379(11) 0.0733(16) 0.0459(13) 0.0076(12) 0.0129(10) 0.0006(11)
C13 0.0331(10) 0.0543(14) 0.0450(12) 0.0080(10) 0.0016(9) 0.0008(9)
C14 0.0383(10) 0.0508(13) 0.0374(11) -0.0013(10) 0.0048(9) 0.0034(9)
C15 0.0480(13) 0.0755(18) 0.0806(19) 0.0173(14) 0.0130(13) -0.0099(12)
C16 0.0752(18) 0.0702(18) 0.079(2) -0.0134(16) 0.0137(15) -0.0212(14)
C17 0.0824(18) 0.0538(15) 0.0526(15) -0.0020(12) 0.0197(13) 0.0173(13)

loop_
_atom_type_symbol
_atom_type_description
_atom_type_scat_dispersion_real
_atom_type_scat_dispersion_imag
_atom_type_scat_source
C C 0.0033 0.0016 'International Tables Vol C Tables 4.2.6.8 and 6.1.1.4'
H H 0.0000 0.0000 'International Tables Vol C Tables 4.2.6.8 and 6.1.1.4'
N N 0.0061 0.0033 'International Tables Vol C Tables 4.2.6.8 and 6.1.1.4'
O O 0.0106 0.0060 'International Tables Vol C Tables 4.2.6.8 and 6.1.1.4'
S S 0.1246 0.1234 'International Tables Vol C Tables 4.2.6.8 and 6.1.1.4'

loop_
_geom_angle_atom_site_label_1
_geom_angle_atom_site_label_2
_geom_angle_atom_site_label_3
_geom_angle
C1 S1 C9 99.53(9)
C17 N1 C2 119.43(19)
C17 N1 C10 122.22(18)
C2 N1 C10 118.30(15)
C5 N2 C7 119.4(2)
C5 N2 C8 119.2(2)
C7 N2 C8 118.0(2)
C13 N3 C16 120.85(19)
C13 N3 C15 120.6(2)
C16 N3 C15 117.0(2)
C6 C1 C2 120.94(19)
C6 C1 S1 119.04(15)
C2 C1 S1 119.99(15)
C3 C2 C1 118.09(19)
C3 C2 N1 122.58(18)
C1 C2 N1 119.32(18)
C4 C3 C2 121.4(2)
C3 C4 C5 121.5(2)
N2 C5 C6 121.1(2)
N2 C5 C4 122.0(2)
C6 C5 C4 116.89(19)
C1 C6 C5 121.09(19)
C14 C9 C10 121.51(18)
C14 C9 S1 118.19(15)
C10 C9 S1 120.26(16)
C11 C10 C9 118.2(2)
C11 C10 N1 122.79(18)
C9 C10 N1 119.02(17)
C12 C11 C10 120.9(2)
C11 C12 C13 121.81(19)
N3 C13 C12 122.36(19)
N3 C13 C14 121.1(2)
C12 C13 C14 116.6(2)
C9 C14 C13 120.9(2)
O1 C17 N1 125.6(3)

loop_
_geom_bond_atom_site_label_1
_geom_bond_atom_site_label_2
_geom_bond_distance
S1 C1 1.762(2)
S1 C9 1.763(2)
N1 C17 1.364(3)
N1 C2 1.432(2)
N1 C10 1.436(3)
N2 C5 1.382(3)
N2 C7 1.441(3)
N2 C8 1.443(3)
N3 C13 1.367(3)
N3 C16 1.439(3)
N3 C15 1.448(3)
O1 C17 1.208(3)
C1 C6 1.386(3)
C1 C2 1.390(3)
C2 C3 1.381(3)
C3 C4 1.370(3)
C4 C5 1.401(3)
C5 C6 1.400(3)
C9 C14 1.378(3)
C9 C10 1.387(3)
C10 C11 1.383(3)
C11 C12 1.379(3)
C12 C13 1.403(3)
C13 C14 1.409(3)

loop_
_geom_torsion_atom_site_label_1
_geom_torsion_atom_site_label_2
_geom_torsion_atom_site_label_3
_geom_torsion_atom_site_label_4
_geom_torsion
C9 S1 C1 C6 148.89(17)
C9 S1 C1 C2 -33.26(19)
C6 C1 C2 C3 -0.3(3)
S1 C1 C2 C3 -178.11(16)
C6 C1 C2 N1 178.39(18)
S1 C1 C2 N1 0.6(3)
C17 N1 C2 C3 42.9(3)
C10 N1 C2 C3 -139.7(2)
C17 N1 C2 C1 -135.7(2)
C10 N1 C2 C1 41.7(3)
C1 C2 C3 C4 2.3(3)
N1 C2 C3 C4 -176.32(19)
C2 C3 C4 C5 -2.6(3)
C7 N2 C5 C6 13.2(3)
C8 N2 C5 C6 172.3(2)
C7 N2 C5 C4 -168.8(2)
C8 N2 C5 C4 -9.7(3)
C3 C4 C5 N2 -177.2(2)
C3 C4 C5 C6 0.8(3)
C2 C1 C6 C5 -1.4(3)
S1 C1 C6 C5 176.38(16)
N2 C5 C6 C1 179.2(2)
C4 C5 C6 C1 1.2(3)
C1 S1 C9 C14 -148.45(16)
C1 S1 C9 C10 33.83(18)
C14 C9 C10 C11 2.0(3)
S1 C9 C10 C11 179.60(15)
C14 C9 C10 N1 -179.27(17)
S1 C9 C10 N1 -1.6(3)
C17 N1 C10 C11 -45.0(3)
C2 N1 C10 C11 137.6(2)
C17 N1 C10 C9 136.2(2)
C2 N1 C10 C9 -41.1(3)
C9 C10 C11 C12 -3.2(3)
N1 C10 C11 C12 178.08(19)
C10 C11 C12 C13 0.7(3)
C16 N3 C13 C12 -171.8(2)
C15 N3 C13 C12 -6.5(3)
C16 N3 C13 C14 9.8(3)
C15 N3 C13 C14 175.1(2)
C11 C12 C13 N3 -175.6(2)
C11 C12 C13 C14 2.9(3)
C10 C9 C14 C13 1.8(3)
S1 C9 C14 C13 -175.93(15)
N3 C13 C14 C9 174.39(19)
C12 C13 C14 C9 -4.1(3)
C2 N1 C17 O1 -175.9(2)
C10 N1 C17 O1 6.8(4)
